data_2207676
loop_
_publ_author_name
'Han, Jian-Rong'
'Zhen, Xiao-Li'

_publ_section_title
;
 3-Ethoxy-4-[3-(2-ethoxy-4-formylphenoxy)propoxy]benzaldehyde
;
_journal_coeditor_code TK6284
_journal_issue 12
_journal_name_full 'Acta Crystallographica Section E'
_journal_page_first o4069
_journal_page_last o4070
_journal_paper_doi 10.1107/S1600536805036299
_journal_volume 61
_journal_year 2005
_chemical_formula_iupac 'C21 H24 O6'
_chemical_formula_moiety 'C21 H24 O6'
_chemical_formula_sum 'C21 H24 O6'
_chemical_formula_weight 372.40
_chemical_name_systematic
;
3-Ethoxy-4-[3-(2-ethoxy-4-formylphenoxy)propoxy]benzaldehyde
;
_space_group_IT_number 18
_symmetry_cell_setting orthorhombic
_symmetry_space_group_name_Hall 'P 2 2ab'
_symmetry_space_group_name_H-M 'P 21 21 2'
_atom_sites_solution_hydrogens geom
_atom_sites_solution_primary direct
_atom_sites_solution_secondary difmap
_audit_creation_method SHELXL-97
_cell_angle_alpha 90
_cell_angle_beta 90
_cell_angle_gamma 90
_cell_formula_units_Z 2
_cell_length_a 8.7778(16)
_cell_length_b 24.029(4)
_cell_length_c 4.7259(9)
_cell_measurement_reflns_used 2281
_cell_measurement_temperature 293(2)
_cell_measurement_theta_max 25.76
_cell_measurement_theta_min 2.87
_cell_volume 996.8(3)
_computing_cell_refinement 'SAINT (Bruker, 1999)'
_computing_data_collection 'SMART (Bruker, 1999)'
_computing_data_reduction SAINT
_computing_molecular_graphics 'SHELXTL (Sheldrick, 1997b)'
_computing_publication_material SHELXTL
_computing_structure_refinement 'SHELXL97 (Sheldrick, 1997a)'
_computing_structure_solution 'SHELXS97 (Sheldrick, 1997a)'
_diffrn_ambient_temperature 293(2)
_diffrn_measured_fraction_theta_full 0.998
_diffrn_measured_fraction_theta_max 0.998
_diffrn_measurement_device_type 'Bruker SMART CCD area-detector'
_diffrn_measurement_method '\f and \w'
_diffrn_radiation_monochromator graphite
_diffrn_radiation_source 'fine-focus sealed tube'
_diffrn_radiation_type MoK\a
_diffrn_radiation_wavelength 0.71073
_diffrn_reflns_av_R_equivalents 0.027
_diffrn_reflns_av_sigmaI/netI 0.022
_diffrn_reflns_limit_h_max 9
_diffrn_reflns_limit_h_min -10
_diffrn_reflns_limit_k_max 30
_diffrn_reflns_limit_k_min -23
_diffrn_reflns_limit_l_max 5
_diffrn_reflns_limit_l_min -5
_diffrn_reflns_number 5593
_diffrn_reflns_theta_full 26.4
_diffrn_reflns_theta_max 26.4
_diffrn_reflns_theta_min 1.7
_diffrn_standards_decay_% 0
_diffrn_standards_number 0
_exptl_absorpt_coefficient_mu 0.091
_exptl_absorpt_correction_T_max 0.987
_exptl_absorpt_correction_T_min 0.968
_exptl_absorpt_correction_type multi-scan
_exptl_absorpt_process_details '(SADABS; Sheldrick, 1996)'
_exptl_crystal_colour colorless
_exptl_crystal_density_diffrn 1.241
_exptl_crystal_density_method 'not measured'
_exptl_crystal_description block
_exptl_crystal_F_000 396
_exptl_crystal_size_max 0.24
_exptl_crystal_size_mid 0.20
_exptl_crystal_size_min 0.14
_refine_diff_density_max 0.16
_refine_diff_density_min -0.13
_refine_ls_abs_structure_details 'None, Friedel Pairs merged'
_refine_ls_extinction_method none
_refine_ls_goodness_of_fit_ref 1.09
_refine_ls_hydrogen_treatment constr
_refine_ls_matrix_type full
_refine_ls_number_parameters 124
_refine_ls_number_reflns 1227
_refine_ls_number_restraints 6
_refine_ls_restrained_S_all 1.13
_refine_ls_R_factor_all 0.054
_refine_ls_R_factor_gt 0.037
_refine_ls_shift/su_max 0.000
_refine_ls_shift/su_mean 0.000
_refine_ls_structure_factor_coef Fsqd
_refine_ls_weighting_details 'calc w=1/[\s^2^(Fo^2^)+(0.0472P)^2^+0.1241P] where P=(Fo^2^+2Fc^2^)/3'
_refine_ls_weighting_scheme calc
_refine_ls_wR_factor_gt 0.088
_refine_ls_wR_factor_ref 0.100
_reflns_number_gt 949
_reflns_number_total 1227
_reflns_threshold_expression I>2\s(I)
_cod_data_source_file tk6284.cif
_cod_data_source_block I
_cod_depositor_comments
;
The following automatic conversions were performed:
'_symmetry_cell_setting' value 'Orthorhombic' changed to 'orthorhombic'
according to '/home/saulius/struct/CIF-dictionaries/cif_core.dic'
dictionary named 'cif_core.dic' version 2.4.1 from 2010-06-29.

Automatic conversion script
Id: cif_fix_enum 1527 2010-12-29 10:47:43Z saulius 

The following automatic conversions were performed:

'_symmetry_cell_setting' value 'Orthorhombic' changed to
'orthorhombic' according to
/home/saulius/struct/CIF-dictionaries/cif_core.dic dictionary named
'cif_core.dic' version 2.4.1 from 2010-06-29.

Automatic conversion script
Id: cif_fix_values 1715 2011-07-08 13:25:40Z adriana 
;
_cod_database_code 2207676
_cod_database_fobs_code 2207676

loop_
_symmetry_equiv_pos_as_xyz
'x, y, z'
'-x, -y, z'
'x+1/2, -y+1/2, -z'
'-x+1/2, y+1/2, -z'

loop_
_atom_site_label
_atom_site_fract_x
_atom_site_fract_y
_atom_site_fract_z
_atom_site_U_iso_or_equiv
_atom_site_adp_type
_atom_site_calc_flag
_atom_site_refinement_flags
_atom_site_occupancy
_atom_site_type_symbol
O1 0.4802(3) 0.22311(9) -0.4685(6) 0.1031(8) Uani d . 1 O
O2 0.24665(19) 0.39332(7) 0.0478(4) 0.0640(5) Uani d . 1 O
O3 0.45807(17) 0.42912(6) 0.3722(3) 0.0526(4) Uani d . 1 O
C1 0.5764(4) 0.24645(12) -0.3294(7) 0.0803(9) Uani d . 1 C
H1 0.6753 0.2327 -0.3389 0.096 Uiso calc R 1 H
C2 0.5491(3) 0.29480(10) -0.1469(6) 0.0583(7) Uani d . 1 C
C3 0.6640(3) 0.31501(11) 0.0218(6) 0.0630(7) Uani d . 1 C
H3 0.7595 0.2983 0.0167 0.076 Uiso calc R 1 H
C4 0.6389(3) 0.36003(10) 0.1998(6) 0.0568(6) Uani d . 1 C
H4 0.7174 0.3734 0.3132 0.068 Uiso calc R 1 H
C5 0.4968(3) 0.38499(9) 0.2082(5) 0.0459(5) Uani d . 1 C
C6 0.3800(3) 0.36485(9) 0.0316(5) 0.0471(5) Uani d . 1 C
C7 0.4067(3) 0.31984(9) -0.1407(5) 0.0546(6) Uani d . 1 C
H7 0.3287 0.3061 -0.2540 0.065 Uiso calc R 1 H
C8 0.1307(3) 0.37985(12) -0.1549(8) 0.0830(10) Uani d . 1 C
H8A 0.0919 0.3427 -0.1198 0.100 Uiso calc R 1 H
H8B 0.1726 0.3809 -0.3447 0.100 Uiso calc R 1 H
C9 0.0092(4) 0.4200(2) -0.1287(13) 0.146(2) Uani d U 1 C
H9A -0.0331 0.4181 0.0584 0.219 Uiso calc R 1 H
H9B -0.0687 0.4119 -0.2652 0.219 Uiso calc R 1 H
H9C 0.0487 0.4567 -0.1618 0.219 Uiso calc R 1 H
C10 0.5742(3) 0.45496(10) 0.5394(5) 0.0542(6) Uani d . 1 C
H10A 0.6522 0.4707 0.4179 0.065 Uiso calc R 1 H
H10B 0.6215 0.4278 0.6630 0.065 Uiso calc R 1 H
C11 0.5 0.5 0.7112(7) 0.0570(9) Uani d S 1 C
H11A 0.4236 0.4832 0.8325 0.068 Uiso calc PR 0.50 H
H11B 0.5764 0.5168 0.8325 0.068 Uiso calc PR 0.50 H

loop_
_atom_site_aniso_label
_atom_site_aniso_U_11
_atom_site_aniso_U_22
_atom_site_aniso_U_33
_atom_site_aniso_U_12
_atom_site_aniso_U_13
_atom_site_aniso_U_23
O1 0.133(2) 0.0770(13) 0.0990(18) 0.0023(14) 0.0176(18) -0.0346(15)
O2 0.0549(9) 0.0597(10) 0.0773(12) 0.0017(8) -0.0115(10) -0.0193(9)
O3 0.0575(9) 0.0494(8) 0.0508(9) -0.0066(7) -0.0038(8) -0.0069(8)
C1 0.101(2) 0.0631(16) 0.076(2) 0.0108(17) 0.026(2) -0.0032(17)
C2 0.0778(17) 0.0474(12) 0.0499(14) 0.0065(12) 0.0116(15) 0.0055(12)
C3 0.0649(16) 0.0612(15) 0.0630(17) 0.0141(13) 0.0106(15) 0.0132(14)
C4 0.0592(14) 0.0589(13) 0.0524(15) -0.0004(12) -0.0045(13) 0.0078(13)
C5 0.0588(13) 0.0398(10) 0.0392(11) -0.0038(10) 0.0049(12) 0.0053(10)
C6 0.0539(12) 0.0414(11) 0.0460(13) -0.0030(10) 0.0002(12) 0.0008(10)
C7 0.0726(16) 0.0452(11) 0.0458(13) -0.0058(12) 0.0028(13) 0.0001(11)
C8 0.0694(17) 0.0777(18) 0.102(3) -0.0085(15) -0.027(2) -0.0103(19)
C9 0.086(2) 0.141(3) 0.211(5) 0.023(2) -0.048(4) -0.035(4)
C10 0.0627(14) 0.0549(13) 0.0451(12) -0.0162(12) -0.0098(12) 0.0045(11)
C11 0.081(2) 0.0526(17) 0.0368(17) -0.0205(18) 0 0

loop_
_atom_type_symbol
_atom_type_description
_atom_type_scat_dispersion_real
_atom_type_scat_dispersion_imag
_atom_type_scat_source
C C 0.0033 0.0016 'International Tables Vol C Tables 4.2.6.8 and 6.1.1.4'
H H 0.0000 0.0000 'International Tables Vol C Tables 4.2.6.8 and 6.1.1.4'
O O 0.0106 0.0060 'International Tables Vol C Tables 4.2.6.8 and 6.1.1.4'

loop_
_geom_angle_atom_site_label_1
_geom_angle_atom_site_label_2
_geom_angle_atom_site_label_3
_geom_angle_site_symmetry_1
_geom_angle
_geom_angle_publ_flag
C6 O2 C8 . 117.4(2) yes
C5 O3 C10 . 118.43(18) yes
O1 C1 C2 . 125.0(3) yes
O1 C1 H1 . 117.5 ?
C2 C1 H1 . 117.5 ?
C3 C2 C7 . 119.7(2) ?
C3 C2 C1 . 120.1(3) ?
C7 C2 C1 . 120.2(3) ?
C2 C3 C4 . 120.7(2) ?
C2 C3 H3 . 119.6 ?
C4 C3 H3 . 119.6 ?
C5 C4 C3 . 119.8(2) ?
C5 C4 H4 . 120.1 ?
C3 C4 H4 . 120.1 ?
O3 C5 C4 . 125.5(2) yes
O3 C5 C6 . 115.16(19) yes
C4 C5 C6 . 119.3(2) ?
O2 C6 C5 . 114.89(19) yes
O2 C6 C7 . 125.2(2) yes
C7 C6 C5 . 119.9(2) ?
C6 C7 C2 . 120.5(2) ?
C6 C7 H7 . 119.8 ?
C2 C7 H7 . 119.8 ?
O2 C8 C9 . 108.4(3) yes
O2 C8 H8A . 110.0 ?
C9 C8 H8A . 110.0 ?
O2 C8 H8B . 110.0 ?
C9 C8 H8B . 110.0 ?
H8A C8 H8B . 108.4 ?
C8 C9 H9A . 109.5 ?
C8 C9 H9B . 109.5 ?
H9A C9 H9B . 109.5 ?
C8 C9 H9C . 109.5 ?
H9A C9 H9C . 109.5 ?
H9B C9 H9C . 109.5 ?
O3 C10 C11 . 107.59(17) yes
O3 C10 H10A . 110.2 ?
C11 C10 H10A . 110.2 ?
O3 C10 H10B . 110.2 ?
C11 C10 H10B . 110.2 ?
H10A C10 H10B . 108.5 ?
C10 C11 C10 2_665 114.5(3) yes
C10 C11 H11A 2_665 108.6 ?
C10 C11 H11A . 108.6 ?
C10 C11 H11B 2_665 108.6 ?
C10 C11 H11B . 108.6 ?
H11A C11 H11B . 107.6 ?

loop_
_geom_bond_atom_site_label_1
_geom_bond_atom_site_label_2
_geom_bond_site_symmetry_2
_geom_bond_distance
_geom_bond_publ_flag
O1 C1 . 1.209(4) yes
O2 C6 . 1.358(3) yes
O2 C8 . 1.435(3) yes
O3 C5 . 1.357(3) yes
O3 C10 . 1.432(3) yes
C1 C2 . 1.467(4) ?
C1 H1 . 0.9300 ?
C2 C3 . 1.374(4) ?
C2 C7 . 1.388(4) ?
C3 C4 . 1.388(4) ?
C3 H3 . 0.9300 ?
C4 C5 . 1.385(3) ?
C4 H4 . 0.9300 ?
C5 C6 . 1.408(3) ?
C6 C7 . 1.374(3) ?
C7 H7 . 0.9300 ?
C8 C9 . 1.443(5) ?
C8 H8A . 0.9700 ?
C8 H8B . 0.9700 ?
C9 H9A . 0.9600 ?
C9 H9B . 0.9600 ?
C9 H9C . 0.9600 ?
C10 C11 . 1.502(3) ?
C10 H10A . 0.9700 ?
C10 H10B . 0.9700 ?
C11 C10 2_665 1.502(3) ?
C11 H11A . 0.9700 ?
C11 H11B . 0.9700 ?

loop_
_geom_torsion_atom_site_label_1
_geom_torsion_atom_site_label_2
_geom_torsion_atom_site_label_3
_geom_torsion_atom_site_label_4
_geom_torsion_site_symmetry_4
_geom_torsion
O1 C1 C2 C3 . 174.1(3)
O1 C1 C2 C7 . -5.0(5)
C7 C2 C3 C4 . 0.4(4)
C1 C2 C3 C4 . -178.7(2)
C2 C3 C4 C5 . 0.0(4)
C10 O3 C5 C4 . 4.2(3)
C10 O3 C5 C6 . -174.71(19)
C3 C4 C5 O3 . -179.9(2)
C3 C4 C5 C6 . -1.1(3)
C8 O2 C6 C7 . -8.1(4)
C8 O2 C6 C5 . 171.4(2)
O3 C5 C6 O2 . 1.2(3)
C4 C5 C6 O2 . -177.7(2)
O3 C5 C6 C7 . -179.2(2)
C4 C5 C6 C7 . 1.8(3)
O2 C6 C7 C2 . 178.0(2)
C5 C6 C7 C2 . -1.5(3)
C3 C2 C7 C6 . 0.4(4)
C1 C2 C7 C6 . 179.4(2)
C6 O2 C8 C9 . -171.5(3)
C5 O3 C10 C11 . -176.82(18)
O3 C10 C11 C10 2_665 -61.02(13)
